data_7130780
loop_
_publ_author_name
'Cena, Nicolas'
'Peloquin, Andrew J.'
'Boatz, Jerry A.'
'Costa, Sarah'
'Gralinski, Steven R.'
'Balch, Alan L.'
'Ghiassi, Kamran B.'

_publ_section_title
;
 Metal-mediated rearrangement of 1,2-diphenylhydrazine to ortho-semidine
 upon reaction with dichlorotris(triphenylphosphine)ruthenium(ii)
;
_journal_name_full 'Chemical Communications'
_journal_paper_doi 10.1039/D2CC04500A
_journal_year 2022
_chemical_formula_moiety 'C48 H42 Cl2 N2 P2 Ru'
_chemical_formula_sum 'C48 H42 Cl2 N2 P2 Ru'
_chemical_formula_weight 880.74
_chemical_properties_physical Air-sensitive,Oxygen-sensitive
_space_group_crystal_system monoclinic
_space_group_IT_number 14
_space_group_name_Hall '-P 2yn'
_space_group_name_H-M_alt 'P 1 21/n 1'
_atom_sites_solution_hydrogens mixed
_atom_sites_solution_primary direct
_atom_sites_solution_secondary difmap
_audit_creation_method SHELXL-2018/3
_audit_update_record
;
2022-08-12 deposited with the CCDC.	2022-09-19 downloaded from the CCDC.
;
_cell_angle_alpha 90
_cell_angle_beta 90.6480(10)
_cell_angle_gamma 90
_cell_formula_units_Z 4
_cell_length_a 10.8722(9)
_cell_length_b 17.1728(14)
_cell_length_c 22.0695(18)
_cell_measurement_reflns_used 9646
_cell_measurement_temperature 100(2)
_cell_measurement_theta_max 28.428
_cell_measurement_theta_min 2.194
_cell_volume 4120.2(6)
_computing_cell_refinement 'SAINT (Bruker, 2014)'
_computing_data_collection 'Apex2 (Bruker, 2014)'
_computing_data_reduction 'SAINT (Bruker, 2014)'
_computing_publication_material 'SHELXL-2018 (Sheldrick, 2018)'
_computing_structure_refinement 'SHELXL-2018/3 (Sheldrick, 2018)'
_computing_structure_solution 'SHELXT (Sheldrick, 2015)'
_diffrn_ambient_temperature 100(2)
_diffrn_detector_area_resol_mean 8.3
_diffrn_measured_fraction_theta_full 1.000
_diffrn_measured_fraction_theta_max 0.998
_diffrn_measurement_device_type 'Bruker ApexII'
_diffrn_measurement_method \w
_diffrn_radiation_type MoK\a
_diffrn_radiation_wavelength 0.71073
_diffrn_reflns_av_R_equivalents 0.0295
_diffrn_reflns_av_unetI/netI 0.0160
_diffrn_reflns_Laue_measured_fraction_full 1.000
_diffrn_reflns_Laue_measured_fraction_max 0.998
_diffrn_reflns_limit_h_max 14
_diffrn_reflns_limit_h_min -14
_diffrn_reflns_limit_k_max 23
_diffrn_reflns_limit_k_min -23
_diffrn_reflns_limit_l_max 29
_diffrn_reflns_limit_l_min -29
_diffrn_reflns_number 88235
_diffrn_reflns_point_group_measured_fraction_full 1.000
_diffrn_reflns_point_group_measured_fraction_max 0.998
_diffrn_reflns_theta_full 25.242
_diffrn_reflns_theta_max 28.468
_diffrn_reflns_theta_min 1.846
_diffrn_source 'sealed tube'
_exptl_absorpt_coefficient_mu 0.625
_exptl_absorpt_correction_T_max 0.7457
_exptl_absorpt_correction_T_min 0.6638
_exptl_absorpt_correction_type multi-scan
_exptl_absorpt_process_details 'SADABS (Sheldrick, 2014)'
_exptl_crystal_colour yellow
_exptl_crystal_density_diffrn 1.420
_exptl_crystal_description plate
_exptl_crystal_F_000 1808
_exptl_crystal_recrystallization_method 'Vapor diffusion of pentane into toluene solution'
_exptl_crystal_size_max 0.372
_exptl_crystal_size_mid 0.177
_exptl_crystal_size_min 0.173
_refine_diff_density_max 0.421
_refine_diff_density_min -0.273
_refine_diff_density_rms 0.062
_refine_ls_extinction_method none
_refine_ls_goodness_of_fit_ref 1.048
_refine_ls_hydrogen_treatment mixed
_refine_ls_matrix_type full
_refine_ls_number_parameters 508
_refine_ls_number_reflns 10401
_refine_ls_number_restraints 0
_refine_ls_restrained_S_all 1.048
_refine_ls_R_factor_all 0.0290
_refine_ls_R_factor_gt 0.0260
_refine_ls_shift/su_max 0.003
_refine_ls_shift/su_mean 0.000
_refine_ls_structure_factor_coef Fsqd
_refine_ls_weighting_details 'w=1/[\s^2^(Fo^2^)+(0.0287P)^2^+2.8291P] where P=(Fo^2^+2Fc^2^)/3'
_refine_ls_weighting_scheme calc
_refine_ls_wR_factor_gt 0.0618
_refine_ls_wR_factor_ref 0.0640
_reflns_Friedel_coverage 0.000
_reflns_number_gt 9582
_reflns_number_total 10401
_reflns_threshold_expression 'I > 2\s(I)'
_cod_data_source_file d2cc04500a2.cif
_cod_data_source_block sdph
_cod_original_sg_symbol_H-M 'P 21/n'
_cod_database_code 7130780
_shelx_shelxl_version_number 2018/3
_shelx_space_group_comment
;
The symmetry employed for this shelxl refinement is uniquely defined
by the following loop, which should always be used as a source of
symmetry information in preference to the above space-group names.
They are only intended as comments.
;
_shelx_estimated_absorpt_t_min 0.801
_shelx_estimated_absorpt_t_max 0.900

loop_
_space_group_symop_operation_xyz
'x, y, z'
'-x+1/2, y+1/2, -z+1/2'
'-x, -y, -z'
'x-1/2, -y-1/2, z-1/2'

loop_
_atom_site_label
_atom_site_type_symbol
_atom_site_fract_x
_atom_site_fract_y
_atom_site_fract_z
_atom_site_U_iso_or_equiv
_atom_site_adp_type
_atom_site_occupancy
_atom_site_site_symmetry_order
_atom_site_calc_flag
_atom_site_refinement_flags_posn
_atom_site_refinement_flags_adp
_atom_site_refinement_flags_occupancy
_atom_site_disorder_assembly
_atom_site_disorder_group
Ru1 Ru 0.72903(2) 0.32915(2) 0.60338(2) 0.01507(4) Uani 1 1 d . . . . .
Cl1 Cl 0.54075(3) 0.29463(2) 0.55106(2) 0.02000(7) Uani 1 1 d . . . . .
Cl2 Cl 0.91157(3) 0.39760(2) 0.63827(2) 0.02053(7) Uani 1 1 d . . . . .
N1 N 0.71757(14) 0.42749(7) 0.54258(6) 0.0218(3) Uani 1 1 d . . . . .
H1NA H 0.786(2) 0.4328(13) 0.5244(10) 0.043(6) Uiso 1 1 d . . . . .
H1NB H 0.665(2) 0.4157(14) 0.5153(11) 0.045(6) Uiso 1 1 d . . . . .
N2 N 0.62675(12) 0.41915(7) 0.65997(6) 0.0189(2) Uani 1 1 d . . . . .
H2N H 0.6753(18) 0.4202(11) 0.6885(9) 0.027(5) Uiso 1 1 d . . . . .
P1 P 0.83164(3) 0.25750(2) 0.53181(2) 0.01715(7) Uani 1 1 d . . . . .
P2 P 0.73823(3) 0.23710(2) 0.68064(2) 0.01606(7) Uani 1 1 d . . . . .
C1 C 0.68095(14) 0.49920(8) 0.57183(6) 0.0200(3) Uani 1 1 d . . . . .
C2 C 0.63659(13) 0.49554(8) 0.63028(7) 0.0188(3) Uani 1 1 d . . . . .
C3 C 0.60036(14) 0.56333(9) 0.65994(7) 0.0213(3) Uani 1 1 d . . . . .
H3 H 0.569613 0.560802 0.700015 0.026 Uiso 1 1 calc R U . . .
C4 C 0.60952(15) 0.63462(9) 0.63051(7) 0.0253(3) Uani 1 1 d . . . . .
H4 H 0.585557 0.680957 0.650715 0.030 Uiso 1 1 calc R U . . .
C5 C 0.65356(16) 0.63853(9) 0.57168(7) 0.0272(3) Uani 1 1 d . . . . .
H5 H 0.658906 0.687331 0.551606 0.033 Uiso 1 1 calc R U . . .
C6 C 0.68968(15) 0.57091(9) 0.54236(7) 0.0240(3) Uani 1 1 d . . . . .
H6 H 0.720321 0.573415 0.502267 0.029 Uiso 1 1 calc R U . . .
C7 C 0.50133(15) 0.40452(9) 0.68015(8) 0.0262(3) Uani 1 1 d . . . . .
C8 C 0.40297(16) 0.41387(11) 0.64025(9) 0.0340(4) Uani 1 1 d . . . . .
H8 H 0.416794 0.431015 0.599975 0.041 Uiso 1 1 calc R U . . .
C9 C 0.28397(19) 0.39808(12) 0.65932(12) 0.0513(6) Uani 1 1 d . . . . .
H9 H 0.216805 0.405213 0.631979 0.062 Uiso 1 1 calc R U . . .
C10 C 0.2624(2) 0.37244(13) 0.71693(15) 0.0647(8) Uani 1 1 d . . . . .
H10 H 0.181115 0.360613 0.729282 0.078 Uiso 1 1 calc R U . . .
C11 C 0.3594(3) 0.36399(13) 0.75663(13) 0.0638(8) Uani 1 1 d . . . . .
H11 H 0.344583 0.345906 0.796571 0.077 Uiso 1 1 calc R U . . .
C12 C 0.4805(2) 0.38164(11) 0.73929(9) 0.0417(5) Uani 1 1 d . . . . .
H12 H 0.546660 0.377905 0.767639 0.050 Uiso 1 1 calc R U . . .
C13 C 0.85084(14) 0.31947(8) 0.46410(6) 0.0194(3) Uani 1 1 d . . . . .
C14 C 0.95983(15) 0.35857(9) 0.45143(7) 0.0249(3) Uani 1 1 d . . . . .
H14 H 1.030834 0.349684 0.475942 0.030 Uiso 1 1 calc R U . . .
C15 C 0.96558(17) 0.41068(11) 0.40302(9) 0.0355(4) Uani 1 1 d . . . . .
H15 H 1.040528 0.436729 0.394554 0.043 Uiso 1 1 calc R U . . .
C16 C 0.86289(19) 0.42447(12) 0.36748(9) 0.0394(4) Uani 1 1 d . . . . .
H16 H 0.866864 0.460369 0.334810 0.047 Uiso 1 1 calc R U . . .
C17 C 0.75372(18) 0.38592(12) 0.37940(8) 0.0348(4) Uani 1 1 d . . . . .
H17 H 0.683038 0.395415 0.354793 0.042 Uiso 1 1 calc R U . . .
C18 C 0.74733(15) 0.33345(10) 0.42721(7) 0.0258(3) Uani 1 1 d . . . . .
H18 H 0.672455 0.306917 0.434940 0.031 Uiso 1 1 calc R U . . .
C19 C 0.98874(14) 0.21796(9) 0.54178(7) 0.0220(3) Uani 1 1 d . . . . .
C20 C 1.01940(16) 0.14252(10) 0.52330(8) 0.0296(3) Uani 1 1 d . . . . .
H20 H 0.956419 0.108320 0.509444 0.036 Uiso 1 1 calc R U . . .
C21 C 1.14069(17) 0.11691(11) 0.52492(8) 0.0335(4) Uani 1 1 d . . . . .
H21 H 1.159619 0.065191 0.512916 0.040 Uiso 1 1 calc R U . . .
C22 C 1.23350(17) 0.16601(11) 0.54381(7) 0.0321(4) Uani 1 1 d . . . . .
H22 H 1.316721 0.149226 0.542844 0.039 Uiso 1 1 calc R U . . .
C23 C 1.20499(17) 0.23992(12) 0.56420(8) 0.0359(4) Uani 1 1 d . . . . .
H23 H 1.268607 0.273591 0.578146 0.043 Uiso 1 1 calc R U . . .
C24 C 1.08313(16) 0.26512(11) 0.56435(8) 0.0302(4) Uani 1 1 d . . . . .
H24 H 1.064077 0.315147 0.580049 0.036 Uiso 1 1 calc R U . . .
C25 C 0.75485(15) 0.17332(9) 0.49677(7) 0.0222(3) Uani 1 1 d . . . . .
C26 C 0.77871(19) 0.15177(11) 0.43684(8) 0.0341(4) Uani 1 1 d . . . . .
H26 H 0.831022 0.183219 0.412839 0.041 Uiso 1 1 calc R U . . .
C27 C 0.72673(19) 0.08492(11) 0.41212(8) 0.0369(4) Uani 1 1 d . . . . .
H27 H 0.742054 0.071584 0.371119 0.044 Uiso 1 1 calc R U . . .
C28 C 0.65269(17) 0.03769(10) 0.44703(8) 0.0319(4) Uani 1 1 d . . . . .
H28 H 0.617735 -0.008274 0.430192 0.038 Uiso 1 1 calc R U . . .
C29 C 0.62965(15) 0.05775(10) 0.50682(8) 0.0275(3) Uani 1 1 d . . . . .
H29 H 0.580366 0.024869 0.531215 0.033 Uiso 1 1 calc R U . . .
C30 C 0.67878(14) 0.12605(9) 0.53099(7) 0.0216(3) Uani 1 1 d . . . . .
H30 H 0.660021 0.140474 0.571400 0.026 Uiso 1 1 calc R U . . .
C31 C 0.87804(13) 0.17626(9) 0.68513(7) 0.0205(3) Uani 1 1 d . . . . .
C32 C 0.88070(15) 0.10289(10) 0.65793(7) 0.0261(3) Uani 1 1 d . . . . .
H32 H 0.810696 0.085026 0.635846 0.031 Uiso 1 1 calc R U . . .
C33 C 0.98397(16) 0.05556(11) 0.66264(8) 0.0322(4) Uani 1 1 d . . . . .
H33 H 0.983825 0.005453 0.644387 0.039 Uiso 1 1 calc R U . . .
C34 C 1.08688(15) 0.08145(12) 0.69388(9) 0.0364(4) Uani 1 1 d . . . . .
H34 H 1.156921 0.048721 0.697991 0.044 Uiso 1 1 calc R U . . .
C35 C 1.08771(16) 0.15507(12) 0.71915(10) 0.0389(4) Uani 1 1 d . . . . .
H35 H 1.159472 0.173484 0.739492 0.047 Uiso 1 1 calc R U . . .
C36 C 0.98394(15) 0.20245(11) 0.71496(8) 0.0307(4) Uani 1 1 d . . . . .
H36 H 0.985343 0.252933 0.732558 0.037 Uiso 1 1 calc R U . . .
C37 C 0.61793(13) 0.16279(8) 0.69003(6) 0.0171(3) Uani 1 1 d . . . . .
C38 C 0.63833(14) 0.09490(9) 0.72429(7) 0.0221(3) Uani 1 1 d . . . . .
H38 H 0.717915 0.084932 0.740736 0.026 Uiso 1 1 calc R U . . .
C39 C 0.54407(14) 0.04224(9) 0.73445(7) 0.0238(3) Uani 1 1 d . . . . .
H39 H 0.559092 -0.003105 0.758050 0.029 Uiso 1 1 calc R U . . .
C40 C 0.42781(14) 0.05583(9) 0.71013(7) 0.0247(3) Uani 1 1 d . . . . .
H40 H 0.363774 0.018983 0.715766 0.030 Uiso 1 1 calc R U . . .
C41 C 0.40566(14) 0.12349(10) 0.67755(7) 0.0259(3) Uani 1 1 d . . . . .
H41 H 0.325637 0.133435 0.661647 0.031 Uiso 1 1 calc R U . . .
C42 C 0.49973(14) 0.17708(9) 0.66791(7) 0.0215(3) Uani 1 1 d . . . . .
H42 H 0.483028 0.223650 0.646091 0.026 Uiso 1 1 calc R U . . .
C43 C 0.73555(15) 0.27873(9) 0.75853(7) 0.0221(3) Uani 1 1 d . . . . .
C44 C 0.81055(19) 0.34221(11) 0.77291(8) 0.0358(4) Uani 1 1 d . . . . .
H44 H 0.863664 0.362829 0.743020 0.043 Uiso 1 1 calc R U . . .
C45 C 0.8088(3) 0.37591(13) 0.83041(9) 0.0527(6) Uani 1 1 d . . . . .
H45 H 0.861023 0.418852 0.839431 0.063 Uiso 1 1 calc R U . . .
C46 C 0.7315(3) 0.34703(13) 0.87429(9) 0.0512(6) Uani 1 1 d . . . . .
H46 H 0.730081 0.370136 0.913388 0.061 Uiso 1 1 calc R U . . .
C47 C 0.6566(2) 0.28464(11) 0.86105(8) 0.0355(4) Uani 1 1 d . . . . .
H47 H 0.603348 0.264766 0.891164 0.043 Uiso 1 1 calc R U . . .
C48 C 0.65818(16) 0.25035(9) 0.80390(7) 0.0254(3) Uani 1 1 d . . . . .
H48 H 0.606136 0.207146 0.795532 0.030 Uiso 1 1 calc R U . . .

loop_
_atom_site_aniso_label
_atom_site_aniso_U_11
_atom_site_aniso_U_22
_atom_site_aniso_U_33
_atom_site_aniso_U_23
_atom_site_aniso_U_13
_atom_site_aniso_U_12
Ru1 0.01888(6) 0.01432(6) 0.01201(6) 0.00062(4) 0.00086(4) -0.00155(4)
Cl1 0.02020(15) 0.02290(17) 0.01684(15) 0.00085(12) -0.00205(12) 0.00035(12)
Cl2 0.02321(16) 0.02000(16) 0.01842(16) -0.00207(12) 0.00196(12) -0.00622(12)
N1 0.0312(7) 0.0176(6) 0.0166(6) 0.0012(5) 0.0026(5) -0.0002(5)
N2 0.0243(6) 0.0174(6) 0.0150(6) 0.0007(4) 0.0010(5) -0.0002(5)
P1 0.02033(17) 0.01701(16) 0.01414(16) -0.00104(13) 0.00198(13) -0.00265(13)
P2 0.01703(16) 0.01677(16) 0.01436(16) 0.00197(12) 0.00003(12) -0.00146(13)
C1 0.0249(7) 0.0180(7) 0.0171(7) 0.0000(5) -0.0034(5) -0.0002(5)
C2 0.0207(7) 0.0166(6) 0.0191(7) 0.0015(5) -0.0028(5) -0.0007(5)
C3 0.0221(7) 0.0215(7) 0.0201(7) -0.0015(5) -0.0022(5) 0.0018(5)
C4 0.0292(8) 0.0189(7) 0.0276(8) -0.0027(6) -0.0048(6) 0.0028(6)
C5 0.0361(9) 0.0183(7) 0.0270(8) 0.0040(6) -0.0066(7) -0.0003(6)
C6 0.0322(8) 0.0224(7) 0.0174(7) 0.0036(6) -0.0026(6) -0.0016(6)
C7 0.0329(8) 0.0165(7) 0.0294(8) -0.0028(6) 0.0133(6) -0.0004(6)
C8 0.0280(8) 0.0313(9) 0.0430(10) -0.0150(8) 0.0088(7) -0.0042(7)
C9 0.0312(10) 0.0387(11) 0.0843(17) -0.0305(11) 0.0207(10) -0.0091(8)
C10 0.0519(14) 0.0312(11) 0.112(2) -0.0134(13) 0.0533(16) -0.0062(10)
C11 0.089(2) 0.0305(10) 0.0738(17) 0.0104(11) 0.0648(16) 0.0111(11)
C12 0.0622(13) 0.0267(9) 0.0368(10) 0.0068(7) 0.0288(9) 0.0151(8)
C13 0.0251(7) 0.0204(7) 0.0129(6) -0.0011(5) 0.0037(5) -0.0015(5)
C14 0.0263(8) 0.0220(7) 0.0265(8) 0.0012(6) 0.0057(6) -0.0004(6)
C15 0.0360(9) 0.0303(9) 0.0406(10) 0.0109(8) 0.0159(8) -0.0005(7)
C16 0.0497(11) 0.0401(10) 0.0286(9) 0.0149(8) 0.0150(8) 0.0118(9)
C17 0.0404(10) 0.0468(11) 0.0174(7) 0.0053(7) 0.0009(7) 0.0108(8)
C18 0.0273(8) 0.0336(8) 0.0164(7) -0.0012(6) 0.0012(6) -0.0007(6)
C19 0.0244(7) 0.0255(7) 0.0162(6) 0.0024(6) 0.0044(5) 0.0027(6)
C20 0.0308(8) 0.0246(8) 0.0336(9) 0.0031(7) 0.0112(7) 0.0005(6)
C21 0.0362(9) 0.0307(9) 0.0338(9) 0.0056(7) 0.0138(7) 0.0106(7)
C22 0.0297(8) 0.0479(11) 0.0189(7) 0.0042(7) 0.0039(6) 0.0143(7)
C23 0.0275(8) 0.0521(11) 0.0278(9) -0.0102(8) -0.0067(7) 0.0070(8)
C24 0.0285(8) 0.0359(9) 0.0259(8) -0.0105(7) -0.0049(6) 0.0082(7)
C25 0.0266(7) 0.0198(7) 0.0202(7) -0.0044(5) 0.0020(6) -0.0032(6)
C26 0.0499(11) 0.0295(8) 0.0233(8) -0.0074(7) 0.0112(7) -0.0135(8)
C27 0.0516(11) 0.0323(9) 0.0270(9) -0.0135(7) 0.0099(8) -0.0106(8)
C28 0.0349(9) 0.0253(8) 0.0354(9) -0.0115(7) 0.0012(7) -0.0066(7)
C29 0.0241(7) 0.0259(8) 0.0325(9) -0.0029(6) 0.0025(6) -0.0071(6)
C30 0.0209(7) 0.0230(7) 0.0209(7) -0.0023(6) -0.0001(5) -0.0015(6)
C31 0.0176(6) 0.0265(7) 0.0174(7) 0.0084(5) 0.0018(5) 0.0000(5)
C32 0.0234(7) 0.0337(8) 0.0212(7) 0.0016(6) 0.0007(6) 0.0063(6)
C33 0.0303(8) 0.0359(9) 0.0306(9) 0.0073(7) 0.0075(7) 0.0113(7)
C34 0.0195(8) 0.0452(11) 0.0447(11) 0.0227(9) 0.0074(7) 0.0080(7)
C35 0.0166(7) 0.0510(11) 0.0489(11) 0.0193(9) -0.0041(7) -0.0056(7)
C36 0.0221(8) 0.0334(9) 0.0363(9) 0.0121(7) -0.0033(7) -0.0068(6)
C37 0.0169(6) 0.0179(6) 0.0167(6) 0.0023(5) 0.0015(5) -0.0015(5)
C38 0.0190(7) 0.0210(7) 0.0261(7) 0.0049(6) -0.0005(6) 0.0012(5)
C39 0.0268(8) 0.0179(7) 0.0267(8) 0.0053(6) 0.0045(6) -0.0006(6)
C40 0.0237(7) 0.0277(8) 0.0228(7) 0.0028(6) 0.0033(6) -0.0074(6)
C41 0.0182(7) 0.0371(9) 0.0225(7) 0.0076(6) -0.0006(6) -0.0035(6)
C42 0.0194(7) 0.0256(7) 0.0195(7) 0.0070(6) 0.0023(5) 0.0008(6)
C43 0.0292(8) 0.0214(7) 0.0158(7) 0.0021(5) 0.0008(6) -0.0008(6)
C44 0.0556(12) 0.0357(9) 0.0161(7) -0.0008(7) 0.0042(7) -0.0197(8)
C45 0.0921(18) 0.0458(12) 0.0204(9) -0.0065(8) 0.0066(10) -0.0350(12)
C46 0.0938(18) 0.0429(11) 0.0171(8) -0.0042(8) 0.0111(10) -0.0173(12)
C47 0.0571(12) 0.0299(9) 0.0199(8) 0.0044(6) 0.0124(8) -0.0004(8)
C48 0.0333(8) 0.0223(7) 0.0206(7) 0.0040(6) 0.0054(6) 0.0017(6)

loop_
_atom_type_symbol
_atom_type_description
_atom_type_scat_dispersion_real
_atom_type_scat_dispersion_imag
_atom_type_scat_source
C C 0.0033 0.0016 'International Tables Vol C Tables 4.2.6.8 and 6.1.1.4'
H H 0.0000 0.0000 'International Tables Vol C Tables 4.2.6.8 and 6.1.1.4'
Cl Cl 0.1484 0.1585 'International Tables Vol C Tables 4.2.6.8 and 6.1.1.4'
N N 0.0061 0.0033 'International Tables Vol C Tables 4.2.6.8 and 6.1.1.4'
P P 0.1023 0.0942 'International Tables Vol C Tables 4.2.6.8 and 6.1.1.4'
Ru Ru -1.2594 0.8363 'International Tables Vol C Tables 4.2.6.8 and 6.1.1.4'

loop_
_geom_angle_atom_site_label_1
_geom_angle_atom_site_label_2
_geom_angle_atom_site_label_3
_geom_angle
_geom_angle_site_symmetry_1
_geom_angle_site_symmetry_3
_geom_angle_publ_flag
N1 Ru1 N2 77.62(5) . . ?
N1 Ru1 P1 90.96(4) . . ?
N2 Ru1 P1 168.57(3) . . ?
N1 Ru1 P2 171.26(4) . . ?
N2 Ru1 P2 94.37(3) . . ?
P1 Ru1 P2 97.045(14) . . ?
N1 Ru1 Cl1 81.50(4) . . ?
N2 Ru1 Cl1 90.70(4) . . ?
P1 Ru1 Cl1 87.448(14) . . ?
P2 Ru1 Cl1 102.298(13) . . ?
N1 Ru1 Cl2 81.92(4) . . ?
N2 Ru1 Cl2 84.26(3) . . ?
P1 Ru1 Cl2 94.347(14) . . ?
P2 Ru1 Cl2 93.922(13) . . ?
Cl1 Ru1 Cl2 163.348(13) . . ?
C1 N1 Ru1 113.72(9) . . ?
C1 N1 H1NA 111.4(16) . . ?
Ru1 N1 H1NA 109.2(16) . . ?
C1 N1 H1NB 109.5(16) . . ?
Ru1 N1 H1NB 106.7(16) . . ?
H1NA N1 H1NB 106(2) . . ?
C7 N2 C2 111.22(12) . . ?
C7 N2 Ru1 120.81(9) . . ?
C2 N2 Ru1 108.76(9) . . ?
C7 N2 H2N 111.4(14) . . ?
C2 N2 H2N 105.9(14) . . ?
Ru1 N2 H2N 97.1(14) . . ?
C25 P1 C13 99.65(7) . . ?
C25 P1 C19 100.14(7) . . ?
C13 P1 C19 101.25(7) . . ?
C25 P1 Ru1 119.25(5) . . ?
C13 P1 Ru1 107.89(5) . . ?
C19 P1 Ru1 124.70(5) . . ?
C37 P2 C31 100.80(7) . . ?
C37 P2 C43 98.26(7) . . ?
C31 P2 C43 100.91(7) . . ?
C37 P2 Ru1 121.92(5) . . ?
C31 P2 Ru1 116.89(5) . . ?
C43 P2 Ru1 114.50(5) . . ?
C2 C1 C6 120.03(14) . . ?
C2 C1 N1 118.51(13) . . ?
C6 C1 N1 121.46(13) . . ?
C1 C2 C3 120.19(13) . . ?
C1 C2 N2 118.93(13) . . ?
C3 C2 N2 120.87(13) . . ?
C4 C3 C2 119.59(14) . . ?
C4 C3 H3 120.2 . . ?
C2 C3 H3 120.2 . . ?
C3 C4 C5 120.40(14) . . ?
C3 C4 H4 119.8 . . ?
C5 C4 H4 119.8 . . ?
C6 C5 C4 119.80(14) . . ?
C6 C5 H5 120.1 . . ?
C4 C5 H5 120.1 . . ?
C5 C6 C1 119.97(14) . . ?
C5 C6 H6 120.0 . . ?
C1 C6 H6 120.0 . . ?
C12 C7 C8 119.90(17) . . ?
C12 C7 N2 119.95(17) . . ?
C8 C7 N2 120.15(15) . . ?
C7 C8 C9 119.9(2) . . ?
C7 C8 H8 120.1 . . ?
C9 C8 H8 120.1 . . ?
C10 C9 C8 120.9(2) . . ?
C10 C9 H9 119.6 . . ?
C8 C9 H9 119.6 . . ?
C9 C10 C11 119.3(2) . . ?
C9 C10 H10 120.3 . . ?
C11 C10 H10 120.3 . . ?
C10 C11 C12 121.2(2) . . ?
C10 C11 H11 119.4 . . ?
C12 C11 H11 119.4 . . ?
C7 C12 C11 118.7(2) . . ?
C7 C12 H12 120.6 . . ?
C11 C12 H12 120.6 . . ?
C14 C13 C18 118.67(14) . . ?
C14 C13 P1 122.95(12) . . ?
C18 C13 P1 118.08(11) . . ?
C13 C14 C15 120.55(16) . . ?
C13 C14 H14 119.7 . . ?
C15 C14 H14 119.7 . . ?
C16 C15 C14 120.20(17) . . ?
C16 C15 H15 119.9 . . ?
C14 C15 H15 119.9 . . ?
C15 C16 C17 119.99(16) . . ?
C15 C16 H16 120.0 . . ?
C17 C16 H16 120.0 . . ?
C16 C17 C18 120.24(17) . . ?
C16 C17 H17 119.9 . . ?
C18 C17 H17 119.9 . . ?
C17 C18 C13 120.34(16) . . ?
C17 C18 H18 119.8 . . ?
C13 C18 H18 119.8 . . ?
C24 C19 C20 117.70(15) . . ?
C24 C19 P1 120.27(12) . . ?
C20 C19 P1 121.88(13) . . ?
C21 C20 C19 120.95(17) . . ?
C21 C20 H20 119.5 . . ?
C19 C20 H20 119.5 . . ?
C22 C21 C20 120.40(17) . . ?
C22 C21 H21 119.8 . . ?
C20 C21 H21 119.8 . . ?
C21 C22 C23 119.65(16) . . ?
C21 C22 H22 120.2 . . ?
C23 C22 H22 120.2 . . ?
C22 C23 C24 120.15(18) . . ?
C22 C23 H23 119.9 . . ?
C24 C23 H23 119.9 . . ?
C23 C24 C19 120.96(16) . . ?
C23 C24 H24 119.5 . . ?
C19 C24 H24 119.5 . . ?
C30 C25 C26 118.49(14) . . ?
C30 C25 P1 120.14(11) . . ?
C26 C25 P1 121.18(12) . . ?
C27 C26 C25 120.71(16) . . ?
C27 C26 H26 119.6 . . ?
C25 C26 H26 119.6 . . ?
C28 C27 C26 120.19(16) . . ?
C28 C27 H27 119.9 . . ?
C26 C27 H27 119.9 . . ?
C27 C28 C29 119.73(15) . . ?
C27 C28 H28 120.1 . . ?
C29 C28 H28 120.1 . . ?
C28 C29 C30 120.02(15) . . ?
C28 C29 H29 120.0 . . ?
C30 C29 H29 120.0 . . ?
C25 C30 C29 120.82(14) . . ?
C25 C30 H30 119.6 . . ?
C29 C30 H30 119.6 . . ?
C36 C31 C32 118.24(15) . . ?
C36 C31 P2 121.18(13) . . ?
C32 C31 P2 120.58(12) . . ?
C33 C32 C31 121.10(16) . . ?
C33 C32 H32 119.4 . . ?
C31 C32 H32 119.4 . . ?
C34 C33 C32 119.90(18) . . ?
C34 C33 H33 120.0 . . ?
C32 C33 H33 120.0 . . ?
C33 C34 C35 119.84(16) . . ?
C33 C34 H34 120.1 . . ?
C35 C34 H34 120.1 . . ?
C34 C35 C36 120.40(17) . . ?
C34 C35 H35 119.8 . . ?
C36 C35 H35 119.8 . . ?
C35 C36 C31 120.44(18) . . ?
C35 C36 H36 119.8 . . ?
C31 C36 H36 119.8 . . ?
C42 C37 C38 118.32(13) . . ?
C42 C37 P2 119.54(11) . . ?
C38 C37 P2 121.83(11) . . ?
C39 C38 C37 121.01(14) . . ?
C39 C38 H38 119.5 . . ?
C37 C38 H38 119.5 . . ?
C38 C39 C40 119.97(14) . . ?
C38 C39 H39 120.0 . . ?
C40 C39 H39 120.0 . . ?
C41 C40 C39 119.59(14) . . ?
C41 C40 H40 120.2 . . ?
C39 C40 H40 120.2 . . ?
C40 C41 C42 120.61(14) . . ?
C40 C41 H41 119.7 . . ?
C42 C41 H41 119.7 . . ?
C37 C42 C41 120.42(14) . . ?
C37 C42 H42 119.8 . . ?
C41 C42 H42 119.8 . . ?
C44 C43 C48 117.55(14) . . ?
C44 C43 P2 119.64(12) . . ?
C48 C43 P2 122.79(12) . . ?
C45 C44 C43 121.14(17) . . ?
C45 C44 H44 119.4 . . ?
C43 C44 H44 119.4 . . ?
C46 C45 C44 120.20(19) . . ?
C46 C45 H45 119.9 . . ?
C44 C45 H45 119.9 . . ?
C47 C46 C45 119.63(18) . . ?
C47 C46 H46 120.2 . . ?
C45 C46 H46 120.2 . . ?
C46 C47 C48 120.59(17) . . ?
C46 C47 H47 119.7 . . ?
C48 C47 H47 119.7 . . ?
C47 C48 C43 120.89(16) . . ?
C47 C48 H48 119.6 . . ?
C43 C48 H48 119.6 . . ?

loop_
_geom_bond_atom_site_label_1
_geom_bond_atom_site_label_2
_geom_bond_distance
_geom_bond_site_symmetry_2
_geom_bond_publ_flag
Ru1 N1 2.1597(13) . ?
Ru1 N2 2.2841(12) . ?
Ru1 P1 2.3006(4) . ?
Ru1 P2 2.3265(4) . ?
Ru1 Cl1 2.4127(4) . ?
Ru1 Cl2 2.4246(4) . ?
N1 C1 1.4482(19) . ?
N1 H1NA 0.86(2) . ?
N1 H1NB 0.85(2) . ?
N2 C7 1.461(2) . ?
N2 C2 1.4708(18) . ?
N2 H2N 0.82(2) . ?
P1 C25 1.8359(15) . ?
P1 C13 1.8482(15) . ?
P1 C19 1.8488(16) . ?
P2 C37 1.8406(14) . ?
P2 C31 1.8462(15) . ?
P2 C43 1.8622(15) . ?
C1 C2 1.384(2) . ?
C1 C6 1.396(2) . ?
C2 C3 1.395(2) . ?
C3 C4 1.390(2) . ?
C3 H3 0.9500 . ?
C4 C5 1.391(2) . ?
C4 H4 0.9500 . ?
C5 C6 1.388(2) . ?
C5 H5 0.9500 . ?
C6 H6 0.9500 . ?
C7 C12 1.384(2) . ?
C7 C8 1.387(3) . ?
C8 C9 1.392(2) . ?
C8 H8 0.9500 . ?
C9 C10 1.368(4) . ?
C9 H9 0.9500 . ?
C10 C11 1.371(4) . ?
C10 H10 0.9500 . ?
C11 C12 1.409(3) . ?
C11 H11 0.9500 . ?
C12 H12 0.9500 . ?
C13 C14 1.393(2) . ?
C13 C18 1.402(2) . ?
C14 C15 1.396(2) . ?
C14 H14 0.9500 . ?
C15 C16 1.378(3) . ?
C15 H15 0.9500 . ?
C16 C17 1.387(3) . ?
C16 H16 0.9500 . ?
C17 C18 1.390(2) . ?
C17 H17 0.9500 . ?
C18 H18 0.9500 . ?
C19 C24 1.395(2) . ?
C19 C20 1.400(2) . ?
C20 C21 1.390(2) . ?
C20 H20 0.9500 . ?
C21 C22 1.376(3) . ?
C21 H21 0.9500 . ?
C22 C23 1.383(3) . ?
C22 H22 0.9500 . ?
C23 C24 1.394(2) . ?
C23 H23 0.9500 . ?
C24 H24 0.9500 . ?
C25 C30 1.388(2) . ?
C25 C26 1.401(2) . ?
C26 C27 1.388(2) . ?
C26 H26 0.9500 . ?
C27 C28 1.383(3) . ?
C27 H27 0.9500 . ?
C28 C29 1.389(2) . ?
C28 H28 0.9500 . ?
C29 C30 1.393(2) . ?
C29 H29 0.9500 . ?
C30 H30 0.9500 . ?
C31 C36 1.394(2) . ?
C31 C32 1.396(2) . ?
C32 C33 1.389(2) . ?
C32 H32 0.9500 . ?
C33 C34 1.381(3) . ?
C33 H33 0.9500 . ?
C34 C35 1.382(3) . ?
C34 H34 0.9500 . ?
C35 C36 1.393(3) . ?
C35 H35 0.9500 . ?
C36 H36 0.9500 . ?
C37 C42 1.391(2) . ?
C37 C38 1.4060(19) . ?
C38 C39 1.387(2) . ?
C38 H38 0.9500 . ?
C39 C40 1.387(2) . ?
C39 H39 0.9500 . ?
C40 C41 1.386(2) . ?
C40 H40 0.9500 . ?
C41 C42 1.394(2) . ?
C41 H41 0.9500 . ?
C42 H42 0.9500 . ?
C43 C44 1.396(2) . ?
C43 C48 1.402(2) . ?
C44 C45 1.395(2) . ?
C44 H44 0.9500 . ?
C45 C46 1.382(3) . ?
C45 H45 0.9500 . ?
C46 C47 1.375(3) . ?
C46 H46 0.9500 . ?
C47 C48 1.392(2) . ?
C47 H47 0.9500 . ?
C48 H48 0.9500 . ?

loop_
_geom_hbond_atom_site_label_D
_geom_hbond_atom_site_label_H
_geom_hbond_atom_site_label_A
_geom_hbond_distance_DH
_geom_hbond_distance_HA
_geom_hbond_distance_DA
_geom_hbond_angle_DHA
_geom_hbond_site_symmetry_A
_geom_hbond_publ_flag
C44 H44 Cl2 0.95 2.45 3.3187(17) 152.1 . yes
C42 H42 Cl1 0.95 2.51 3.3090(15) 141.6 . yes
C24 H24 Cl2 0.95 2.54 3.3742(17) 146.6 . yes
C18 H18 Cl1 0.95 2.96 3.6192(16) 127.9 . yes

loop_
_geom_torsion_atom_site_label_1
_geom_torsion_atom_site_label_2
_geom_torsion_atom_site_label_3
_geom_torsion_atom_site_label_4
_geom_torsion
_geom_torsion_site_symmetry_1
_geom_torsion_site_symmetry_2
_geom_torsion_site_symmetry_3
_geom_torsion_site_symmetry_4
_geom_torsion_publ_flag
Ru1 N1 C1 C2 -11.46(18) . . . . ?
Ru1 N1 C1 C6 168.51(12) . . . . ?
C6 C1 C2 C3 0.1(2) . . . . ?
N1 C1 C2 C3 -179.98(14) . . . . ?
C6 C1 C2 N2 179.17(13) . . . . ?
N1 C1 C2 N2 -0.9(2) . . . . ?
C7 N2 C2 C1 -123.74(15) . . . . ?
Ru1 N2 C2 C1 11.66(16) . . . . ?
C7 N2 C2 C3 55.37(18) . . . . ?
Ru1 N2 C2 C3 -169.23(11) . . . . ?
C1 C2 C3 C4 -0.2(2) . . . . ?
N2 C2 C3 C4 -179.34(14) . . . . ?
C2 C3 C4 C5 0.5(2) . . . . ?
C3 C4 C5 C6 -0.6(2) . . . . ?
C4 C5 C6 C1 0.4(2) . . . . ?
C2 C1 C6 C5 -0.2(2) . . . . ?
N1 C1 C6 C5 179.89(15) . . . . ?
C2 N2 C7 C12 -128.80(15) . . . . ?
Ru1 N2 C7 C12 101.91(15) . . . . ?
C2 N2 C7 C8 50.89(19) . . . . ?
Ru1 N2 C7 C8 -78.40(17) . . . . ?
C12 C7 C8 C9 -1.8(3) . . . . ?
N2 C7 C8 C9 178.50(15) . . . . ?
C7 C8 C9 C10 -0.8(3) . . . . ?
C8 C9 C10 C11 1.5(3) . . . . ?
C9 C10 C11 C12 0.4(3) . . . . ?
C8 C7 C12 C11 3.6(3) . . . . ?
N2 C7 C12 C11 -176.72(16) . . . . ?
C10 C11 C12 C7 -2.9(3) . . . . ?
C25 P1 C13 C14 -135.26(13) . . . . ?
C19 P1 C13 C14 -32.79(14) . . . . ?
Ru1 P1 C13 C14 99.60(13) . . . . ?
C25 P1 C13 C18 51.04(13) . . . . ?
C19 P1 C13 C18 153.50(12) . . . . ?
Ru1 P1 C13 C18 -74.11(12) . . . . ?
C18 C13 C14 C15 0.1(2) . . . . ?
P1 C13 C14 C15 -173.57(13) . . . . ?
C13 C14 C15 C16 0.5(3) . . . . ?
C14 C15 C16 C17 -0.6(3) . . . . ?
C15 C16 C17 C18 0.1(3) . . . . ?
C16 C17 C18 C13 0.5(3) . . . . ?
C14 C13 C18 C17 -0.6(2) . . . . ?
P1 C13 C18 C17 173.37(13) . . . . ?
C25 P1 C19 C24 176.10(13) . . . . ?
C13 P1 C19 C24 74.02(14) . . . . ?
Ru1 P1 C19 C24 -47.23(15) . . . . ?
C25 P1 C19 C20 0.66(14) . . . . ?
C13 P1 C19 C20 -101.42(13) . . . . ?
Ru1 P1 C19 C20 137.34(11) . . . . ?
C24 C19 C20 C21 -2.8(2) . . . . ?
P1 C19 C20 C21 172.74(13) . . . . ?
C19 C20 C21 C22 -1.2(3) . . . . ?
C20 C21 C22 C23 3.3(3) . . . . ?
C21 C22 C23 C24 -1.4(3) . . . . ?
C22 C23 C24 C19 -2.7(3) . . . . ?
C20 C19 C24 C23 4.7(2) . . . . ?
P1 C19 C24 C23 -170.92(14) . . . . ?
C13 P1 C25 C30 -153.91(13) . . . . ?
C19 P1 C25 C30 102.71(13) . . . . ?
Ru1 P1 C25 C30 -37.01(15) . . . . ?
C13 P1 C25 C26 31.12(16) . . . . ?
C19 P1 C25 C26 -72.26(16) . . . . ?
Ru1 P1 C25 C26 148.02(13) . . . . ?
C30 C25 C26 C27 0.4(3) . . . . ?
P1 C25 C26 C27 175.50(16) . . . . ?
C25 C26 C27 C28 -1.5(3) . . . . ?
C26 C27 C28 C29 0.5(3) . . . . ?
C27 C28 C29 C30 1.4(3) . . . . ?
C26 C25 C30 C29 1.5(2) . . . . ?
P1 C25 C30 C29 -173.58(12) . . . . ?
C28 C29 C30 C25 -2.5(2) . . . . ?
C37 P2 C31 C36 -141.47(13) . . . . ?
C43 P2 C31 C36 -40.77(14) . . . . ?
Ru1 P2 C31 C36 84.07(13) . . . . ?
C37 P2 C31 C32 39.30(13) . . . . ?
C43 P2 C31 C32 140.00(12) . . . . ?
Ru1 P2 C31 C32 -95.16(12) . . . . ?
C36 C31 C32 C33 2.8(2) . . . . ?
P2 C31 C32 C33 -177.93(12) . . . . ?
C31 C32 C33 C34 -1.0(3) . . . . ?
C32 C33 C34 C35 -1.5(3) . . . . ?
C33 C34 C35 C36 2.0(3) . . . . ?
C34 C35 C36 C31 -0.1(3) . . . . ?
C32 C31 C36 C35 -2.3(2) . . . . ?
P2 C31 C36 C35 178.49(13) . . . . ?
C31 P2 C37 C42 -156.35(12) . . . . ?
C43 P2 C37 C42 100.80(13) . . . . ?
Ru1 P2 C37 C42 -24.94(14) . . . . ?
C31 P2 C37 C38 30.13(14) . . . . ?
C43 P2 C37 C38 -72.72(13) . . . . ?
Ru1 P2 C37 C38 161.54(10) . . . . ?
C42 C37 C38 C39 1.8(2) . . . . ?
P2 C37 C38 C39 175.37(12) . . . . ?
C37 C38 C39 C40 0.7(2) . . . . ?
C38 C39 C40 C41 -2.3(2) . . . . ?
C39 C40 C41 C42 1.4(2) . . . . ?
C38 C37 C42 C41 -2.6(2) . . . . ?
P2 C37 C42 C41 -176.37(12) . . . . ?
C40 C41 C42 C37 1.1(2) . . . . ?
C37 P2 C43 C44 -176.84(15) . . . . ?
C31 P2 C43 C44 80.41(15) . . . . ?
Ru1 P2 C43 C44 -46.04(16) . . . . ?
C37 P2 C43 C48 1.39(15) . . . . ?
C31 P2 C43 C48 -101.37(14) . . . . ?
Ru1 P2 C43 C48 132.18(12) . . . . ?
C48 C43 C44 C45 0.3(3) . . . . ?
P2 C43 C44 C45 178.58(18) . . . . ?
C43 C44 C45 C46 -0.5(4) . . . . ?
C44 C45 C46 C47 0.3(4) . . . . ?
C45 C46 C47 C48 0.1(4) . . . . ?
C46 C47 C48 C43 -0.3(3) . . . . ?
C44 C43 C48 C47 0.1(3) . . . . ?
P2 C43 C48 C47 -178.16(14) . . . . ?
